data_7063148
loop_
_publ_author_name
'Wang, Shaoqing'
'Li, Congcong'
'Li, Shaojia'
'Yin, Hongquan'
'Ma, Qing'
'Chen, Fu-Xue'

_publ_section_title
;
 A heat-resistant explosive featuring an N,N&#x2032;-ethylene bridged
 1,2,4-1H-triazole fused ring
;
_journal_issue 17
_journal_name_full 'New Journal of Chemistry'
_journal_page_first 7562
_journal_page_last 7565
_journal_paper_doi 10.1039/D4NJ00898G
_journal_volume 48
_journal_year 2024
_chemical_formula_sum 'C5 H6 N10 O4'
_chemical_formula_weight 270.20
_space_group_crystal_system monoclinic
_space_group_IT_number 14
_space_group_name_Hall '-P 2yn'
_space_group_name_H-M_alt 'P 1 21/n 1'
_atom_sites_solution_hydrogens geom
_audit_creation_method SHELXL-2014/7
_audit_update_record
;
2023-09-16 deposited with the CCDC.	2024-04-15 downloaded from the CCDC.
;
_cell_angle_alpha 90
_cell_angle_beta 93.965(2)
_cell_angle_gamma 90
_cell_formula_units_Z 4
_cell_length_a 11.6674(8)
_cell_length_b 7.3765(5)
_cell_length_c 11.8952(7)
_cell_measurement_reflns_used 4508
_cell_measurement_temperature 296(2)
_cell_measurement_theta_max 24.45
_cell_measurement_theta_min 2.53
_cell_volume 1021.30(12)
_computing_structure_refinement 'SHELXL-2014/7 (Sheldrick, 2014)'
_diffrn_ambient_temperature 296(2)
_diffrn_measured_fraction_theta_full 0.989
_diffrn_measured_fraction_theta_max 0.989
_diffrn_measurement_device_type ccd
_diffrn_radiation_type MoK\a
_diffrn_radiation_wavelength 0.71073
_diffrn_reflns_av_R_equivalents 0.0422
_diffrn_reflns_av_unetI/netI 0.0345
_diffrn_reflns_Laue_measured_fraction_full 0.989
_diffrn_reflns_Laue_measured_fraction_max 0.989
_diffrn_reflns_limit_h_max 13
_diffrn_reflns_limit_h_min -12
_diffrn_reflns_limit_k_max 8
_diffrn_reflns_limit_k_min -7
_diffrn_reflns_limit_l_max 14
_diffrn_reflns_limit_l_min -13
_diffrn_reflns_number 10923
_diffrn_reflns_point_group_measured_fraction_full 0.989
_diffrn_reflns_point_group_measured_fraction_max 0.989
_diffrn_reflns_theta_full 25.028
_diffrn_reflns_theta_max 25.028
_diffrn_reflns_theta_min 2.534
_exptl_absorpt_coefficient_mu 0.152
_exptl_absorpt_correction_type multi-scan
_exptl_absorpt_process_details sadabs
_exptl_crystal_colour colorless
_exptl_crystal_density_diffrn 1.757
_exptl_crystal_description Block
_exptl_crystal_F_000 552
_exptl_crystal_size_max 0.120
_exptl_crystal_size_mid 0.100
_exptl_crystal_size_min 0.080
_exptl_transmission_factor_max 0.864
_exptl_transmission_factor_min 0.864
_refine_diff_density_max 0.373
_refine_diff_density_min -0.267
_refine_diff_density_rms 0.047
_refine_ls_extinction_method none
_refine_ls_goodness_of_fit_ref 1.043
_refine_ls_hydrogen_treatment constr
_refine_ls_matrix_type full
_refine_ls_number_parameters 172
_refine_ls_number_reflns 1784
_refine_ls_number_restraints 0
_refine_ls_restrained_S_all 1.043
_refine_ls_R_factor_all 0.0700
_refine_ls_R_factor_gt 0.0457
_refine_ls_shift/su_max 0.000
_refine_ls_shift/su_mean 0.000
_refine_ls_structure_factor_coef Fsqd
_refine_ls_weighting_details 'w=1/[\s^2^(Fo^2^)+(0.0596P)^2^+0.5373P] where P=(Fo^2^+2Fc^2^)/3'
_refine_ls_weighting_scheme calc
_refine_ls_wR_factor_gt 0.1078
_refine_ls_wR_factor_ref 0.1232
_reflns_Friedel_coverage 0.000
_reflns_number_gt 1332
_reflns_number_total 1784
_reflns_threshold_expression 'I > 2\s(I)'
_cod_data_source_file d4nj00898g2.cif
_cod_data_source_block 1_a
_cod_depositor_comments 'Adding full bibliography for 7063148.cif.'
_cod_original_cell_volume 1021.31(12)
_cod_original_sg_symbol_H-M 'P 21/n'
_cod_database_code 7063148
_shelx_shelxl_version_number 2014/7
_shelx_space_group_comment
;
The symmetry employed for this shelxl refinement is uniquely defined
by the following loop, which should always be used as a source of
symmetry information in preference to the above space-group names.
They are only intended as comments.
;
_shelx_estimated_absorpt_t_min 0.982
_shelx_estimated_absorpt_t_max 0.988

loop_
_space_group_symop_operation_xyz
'x, y, z'
'-x+1/2, y+1/2, -z+1/2'
'-x, -y, -z'
'x-1/2, -y-1/2, z-1/2'

loop_
_atom_site_label
_atom_site_type_symbol
_atom_site_fract_x
_atom_site_fract_y
_atom_site_fract_z
_atom_site_U_iso_or_equiv
_atom_site_adp_type
_atom_site_occupancy
_atom_site_site_symmetry_order
_atom_site_calc_flag
_atom_site_refinement_flags_posn
_atom_site_refinement_flags_adp
_atom_site_refinement_flags_occupancy
_atom_site_disorder_assembly
_atom_site_disorder_group
C1 C 0.3793(2) 0.2293(3) 0.07272(18) 0.0364(6) Uani 1 1 d . . . . .
C2 C 0.50784(19) 0.1219(3) 0.18165(18) 0.0343(6) Uani 1 1 d . . . . .
C3 C 0.3784(2) 0.0524(3) 0.33868(18) 0.0381(6) Uani 1 1 d . . . . .
H3A H 0.3103 -0.0222 0.3254 0.046 Uiso 1 1 calc R U . . .
H3B H 0.4405 -0.0257 0.3676 0.046 Uiso 1 1 calc R U . . .
C4 C 0.25617(19) 0.2593(3) 0.45121(18) 0.0351(6) Uani 1 1 d . . . . .
C5 C 0.38828(19) 0.3505(3) 0.56074(18) 0.0330(6) Uani 1 1 d . . . . .
N1 N 0.3225(2) 0.3048(3) -0.02906(17) 0.0460(6) Uani 1 1 d . . . . .
N2 N 0.49111(16) 0.1851(3) 0.07702(15) 0.0383(5) Uani 1 1 d . . . . .
N3 N 0.60598(17) 0.0531(3) 0.22938(18) 0.0495(6) Uani 1 1 d . . . . .
H3C H 0.6660 0.0469 0.1914 0.059 Uiso 1 1 calc R U . . .
H3D H 0.6089 0.0153 0.2979 0.059 Uiso 1 1 calc R U . . .
N4 N 0.40799(15) 0.1295(3) 0.23307(14) 0.0340(5) Uani 1 1 d . . . . .
N5 N 0.32264(16) 0.2020(3) 0.16170(15) 0.0382(5) Uani 1 1 d . . . . .
N6 N 0.35706(15) 0.1873(3) 0.42246(14) 0.0335(5) Uani 1 1 d . . . . .
N7 N 0.44536(16) 0.2473(3) 0.49534(15) 0.0362(5) Uani 1 1 d . . . . .
N8 N 0.44832(19) 0.4464(3) 0.65335(16) 0.0420(5) Uani 1 1 d . . . . .
N9 N 0.27467(16) 0.3667(3) 0.54071(15) 0.0368(5) Uani 1 1 d . . . . .
N10 N 0.15398(17) 0.2257(3) 0.39811(18) 0.0549(7) Uani 1 1 d . . . . .
H10A H 0.0932 0.2753 0.4212 0.066 Uiso 1 1 calc R U . . .
H10B H 0.1489 0.1546 0.3407 0.066 Uiso 1 1 calc R U . . .
O1 O 0.37875(19) 0.3166(4) -0.11035(16) 0.0773(7) Uani 1 1 d . . . . .
O2 O 0.22176(17) 0.3491(3) -0.02744(15) 0.0593(6) Uani 1 1 d . . . . .
O3 O 0.39363(18) 0.5564(3) 0.70321(16) 0.0600(6) Uani 1 1 d . . . . .
O4 O 0.55028(17) 0.4118(3) 0.67464(15) 0.0621(6) Uani 1 1 d . . . . .

loop_
_atom_site_aniso_label
_atom_site_aniso_U_11
_atom_site_aniso_U_22
_atom_site_aniso_U_33
_atom_site_aniso_U_23
_atom_site_aniso_U_13
_atom_site_aniso_U_12
C1 0.0366(14) 0.0405(15) 0.0322(12) -0.0057(11) 0.0030(10) 0.0005(11)
C2 0.0330(14) 0.0349(13) 0.0353(13) -0.0078(11) 0.0048(10) -0.0008(10)
C3 0.0430(14) 0.0368(14) 0.0356(12) -0.0006(11) 0.0112(11) -0.0010(11)
C4 0.0293(13) 0.0461(15) 0.0301(12) 0.0003(11) 0.0039(9) -0.0011(11)
C5 0.0336(14) 0.0383(14) 0.0269(11) 0.0019(10) 0.0004(10) -0.0038(10)
N1 0.0524(15) 0.0521(14) 0.0334(11) -0.0029(10) 0.0019(10) 0.0037(11)
N2 0.0352(12) 0.0469(13) 0.0334(11) -0.0046(9) 0.0074(8) -0.0003(10)
N3 0.0374(13) 0.0631(15) 0.0483(12) 0.0011(11) 0.0060(10) 0.0078(11)
N4 0.0299(11) 0.0437(12) 0.0286(10) -0.0012(9) 0.0042(8) 0.0007(9)
N5 0.0337(12) 0.0472(13) 0.0338(11) -0.0030(9) 0.0037(9) 0.0047(9)
N6 0.0284(11) 0.0436(12) 0.0288(10) -0.0017(8) 0.0046(8) 0.0009(9)
N7 0.0316(11) 0.0437(12) 0.0329(10) 0.0016(9) -0.0006(8) -0.0026(9)
N8 0.0496(14) 0.0437(13) 0.0321(11) 0.0037(10) -0.0016(10) -0.0088(11)
N9 0.0312(12) 0.0472(13) 0.0321(10) -0.0046(9) 0.0031(8) 0.0006(9)
N10 0.0324(13) 0.0813(18) 0.0501(13) -0.0217(12) -0.0027(10) 0.0029(11)
O1 0.0791(16) 0.115(2) 0.0397(11) 0.0207(11) 0.0159(11) 0.0182(13)
O2 0.0522(13) 0.0778(15) 0.0465(11) -0.0057(10) -0.0074(9) 0.0191(11)
O3 0.0755(14) 0.0549(13) 0.0492(11) -0.0158(10) 0.0021(10) -0.0066(11)
O4 0.0465(13) 0.0831(15) 0.0538(12) 0.0019(10) -0.0177(9) -0.0063(11)

loop_
_atom_type_symbol
_atom_type_description
_atom_type_scat_dispersion_real
_atom_type_scat_dispersion_imag
_atom_type_scat_source
C C 0.0033 0.0016 'International Tables Vol C Tables 4.2.6.8 and 6.1.1.4'
H H 0.0000 0.0000 'International Tables Vol C Tables 4.2.6.8 and 6.1.1.4'
N N 0.0061 0.0033 'International Tables Vol C Tables 4.2.6.8 and 6.1.1.4'
O O 0.0106 0.0060 'International Tables Vol C Tables 4.2.6.8 and 6.1.1.4'

loop_
_geom_angle_atom_site_label_1
_geom_angle_atom_site_label_2
_geom_angle_atom_site_label_3
_geom_angle
_geom_angle_site_symmetry_1
_geom_angle_site_symmetry_3
_geom_angle_publ_flag
N5 C1 N2 118.6(2) . . ?
N5 C1 N1 120.6(2) . . ?
N2 C1 N1 120.8(2) . . ?
N2 C2 N3 126.4(2) . . ?
N2 C2 N4 109.4(2) . . ?
N3 C2 N4 124.1(2) . . ?
N6 C3 N4 113.1(2) . . ?
N6 C3 H3A 109.0 . . ?
N4 C3 H3A 109.0 . . ?
N6 C3 H3B 109.0 . . ?
N4 C3 H3B 109.0 . . ?
H3A C3 H3B 107.8 . . ?
N9 C4 N10 125.4(2) . . ?
N9 C4 N6 109.80(19) . . ?
N10 C4 N6 124.8(2) . . ?
N7 C5 N9 119.2(2) . . ?
N7 C5 N8 119.9(2) . . ?
N9 C5 N8 120.9(2) . . ?
O1 N1 O2 124.7(2) . . ?
O1 N1 C1 117.0(2) . . ?
O2 N1 C1 118.3(2) . . ?
C2 N2 C1 101.54(18) . . ?
C2 N3 H3C 120.0 . . ?
C2 N3 H3D 120.0 . . ?
H3C N3 H3D 120.0 . . ?
C2 N4 N5 110.32(18) . . ?
C2 N4 C3 130.0(2) . . ?
N5 N4 C3 119.04(18) . . ?
C1 N5 N4 100.11(17) . . ?
C4 N6 N7 109.93(18) . . ?
C4 N6 C3 129.68(19) . . ?
N7 N6 C3 120.07(18) . . ?
C5 N7 N6 99.97(17) . . ?
O3 N8 O4 125.1(2) . . ?
O3 N8 C5 117.1(2) . . ?
O4 N8 C5 117.8(2) . . ?
C4 N9 C5 101.14(18) . . ?
C4 N10 H10A 120.0 . . ?
C4 N10 H10B 120.0 . . ?
H10A N10 H10B 120.0 . . ?

loop_
_geom_bond_atom_site_label_1
_geom_bond_atom_site_label_2
_geom_bond_distance
_geom_bond_site_symmetry_2
_geom_bond_publ_flag
C1 N5 1.302(3) . ?
C1 N2 1.342(3) . ?
C1 N1 1.451(3) . ?
C2 N2 1.331(3) . ?
C2 N3 1.342(3) . ?
C2 N4 1.354(3) . ?
C3 N6 1.442(3) . ?
C3 N4 1.443(3) . ?
C3 H3A 0.9700 . ?
C3 H3B 0.9700 . ?
C4 N9 1.333(3) . ?
C4 N10 1.333(3) . ?
C4 N6 1.357(3) . ?
C5 N7 1.304(3) . ?
C5 N9 1.336(3) . ?
C5 N8 1.448(3) . ?
N1 O1 1.209(3) . ?
N1 O2 1.221(3) . ?
N3 H3C 0.8600 . ?
N3 H3D 0.8600 . ?
N4 N5 1.372(3) . ?
N6 N7 1.373(3) . ?
N8 O3 1.212(3) . ?
N8 O4 1.226(3) . ?
N10 H10A 0.8600 . ?
N10 H10B 0.8600 . ?

loop_
_geom_torsion_atom_site_label_1
_geom_torsion_atom_site_label_2
_geom_torsion_atom_site_label_3
_geom_torsion_atom_site_label_4
_geom_torsion
_geom_torsion_site_symmetry_1
_geom_torsion_site_symmetry_2
_geom_torsion_site_symmetry_3
_geom_torsion_site_symmetry_4
_geom_torsion_publ_flag
N5 C1 N1 O1 -175.9(2) . . . . ?
N2 C1 N1 O1 3.8(4) . . . . ?
N5 C1 N1 O2 3.1(4) . . . . ?
N2 C1 N1 O2 -177.3(2) . . . . ?
N3 C2 N2 C1 177.8(2) . . . . ?
N4 C2 N2 C1 0.5(3) . . . . ?
N5 C1 N2 C2 0.0(3) . . . . ?
N1 C1 N2 C2 -179.6(2) . . . . ?
N2 C2 N4 N5 -0.9(3) . . . . ?
N3 C2 N4 N5 -178.3(2) . . . . ?
N2 C2 N4 C3 169.4(2) . . . . ?
N3 C2 N4 C3 -8.0(4) . . . . ?
N6 C3 N4 C2 113.7(3) . . . . ?
N6 C3 N4 N5 -76.7(3) . . . . ?
N2 C1 N5 N4 -0.5(3) . . . . ?
N1 C1 N5 N4 179.1(2) . . . . ?
C2 N4 N5 C1 0.8(2) . . . . ?
C3 N4 N5 C1 -170.7(2) . . . . ?
N9 C4 N6 N7 0.5(3) . . . . ?
N10 C4 N6 N7 -179.0(2) . . . . ?
N9 C4 N6 C3 173.8(2) . . . . ?
N10 C4 N6 C3 -5.6(4) . . . . ?
N4 C3 N6 C4 96.4(3) . . . . ?
N4 C3 N6 N7 -90.8(2) . . . . ?
N9 C5 N7 N6 -0.1(3) . . . . ?
N8 C5 N7 N6 -179.80(19) . . . . ?
C4 N6 N7 C5 -0.2(2) . . . . ?
C3 N6 N7 C5 -174.33(19) . . . . ?
N7 C5 N8 O3 171.7(2) . . . . ?
N9 C5 N8 O3 -8.1(3) . . . . ?
N7 C5 N8 O4 -7.7(3) . . . . ?
N9 C5 N8 O4 172.6(2) . . . . ?
N10 C4 N9 C5 179.0(2) . . . . ?
N6 C4 N9 C5 -0.5(2) . . . . ?
N7 C5 N9 C4 0.4(3) . . . . ?
N8 C5 N9 C4 -179.9(2) . . . . ?
